data_7032862
loop_
_publ_author_name
'Johnstone, Timothy C.'
'Alexander, Sarah M.'
'Wilson, Justin J.'
'Lippard, Stephen J.'

_publ_section_title
;
 Oxidative halogenation of cisplatin and carboplatin: synthesis,
 spectroscopy, and crystal and molecular structures of Pt(IV) prodrugs.
;
_journal_issue 1
_journal_name_full 'Dalton transactions (Cambridge, England : 2003)'
_journal_page_first 119
_journal_page_last 129
_journal_paper_doi 10.1039/c4dt02627f
_journal_volume 44
_journal_year 2015
_chemical_formula_sum 'C11 H27 Cl4 N5 O3.5 Pt'
_chemical_formula_weight 622.27
_chemical_name_systematic
;
cis-diamminetetrachloroplatinum(IV) tris(dimethylformamide) hemi(diethylether)
;
_space_group_IT_number 14
_symmetry_cell_setting monoclinic
_symmetry_space_group_name_Hall '-P 2ybc'
_symmetry_space_group_name_H-M 'P 1 21/c 1'
_atom_sites_solution_hydrogens geom
_atom_sites_solution_primary direct
_atom_sites_solution_secondary difmap
_audit_creation_method SHELXL-97
_cell_angle_alpha 90.00
_cell_angle_beta 93.380(3)
_cell_angle_gamma 90.00
_cell_formula_units_Z 4
_cell_length_a 11.548(2)
_cell_length_b 10.8403(19)
_cell_length_c 18.077(3)
_cell_measurement_reflns_used 9879
_cell_measurement_temperature 100(2)
_cell_measurement_theta_max 28.10
_cell_measurement_theta_min 2.19
_cell_volume 2259.0(7)
_computing_cell_refinement 'Bruker SMART'
_computing_data_collection 'Bruker SMART'
_computing_data_reduction 'Bruker SAINT'
_computing_molecular_graphics 'Bruker SHELXTL'
_computing_publication_material 'Bruker SHELXTL'
_computing_structure_refinement 'Bruker SHELXTL'
_computing_structure_solution 'Bruker SHELXTL'
_diffrn_ambient_temperature 100(2)
_diffrn_measured_fraction_theta_full 0.992
_diffrn_measured_fraction_theta_max 0.992
_diffrn_radiation_monochromator graphite
_diffrn_radiation_source 'fine-focus sealed tube'
_diffrn_radiation_type MoK\a
_diffrn_radiation_wavelength 0.71073
_diffrn_reflns_av_R_equivalents 0.0446
_diffrn_reflns_av_sigmaI/netI 0.0263
_diffrn_reflns_limit_h_max 15
_diffrn_reflns_limit_h_min -15
_diffrn_reflns_limit_k_max 14
_diffrn_reflns_limit_k_min -14
_diffrn_reflns_limit_l_max 24
_diffrn_reflns_limit_l_min -23
_diffrn_reflns_number 43406
_diffrn_reflns_theta_full 28.22
_diffrn_reflns_theta_max 28.22
_diffrn_reflns_theta_min 1.77
_exptl_absorpt_coefficient_mu 6.705
_exptl_absorpt_correction_T_max 0.7457
_exptl_absorpt_correction_T_min 0.4756
_exptl_absorpt_correction_type multi-scan
_exptl_absorpt_process_details 'Blessing, 1995'
_exptl_crystal_colour yellow
_exptl_crystal_density_diffrn 1.830
_exptl_crystal_density_method 'not measured'
_exptl_crystal_description shard
_exptl_crystal_F_000 1208
_exptl_crystal_size_max 0.44
_exptl_crystal_size_mid 0.32
_exptl_crystal_size_min 0.15
_refine_diff_density_max 0.773
_refine_diff_density_min -0.760
_refine_diff_density_rms 0.117
_refine_ls_extinction_method none
_refine_ls_goodness_of_fit_ref 1.049
_refine_ls_hydrogen_treatment mixed
_refine_ls_matrix_type full
_refine_ls_number_parameters 230
_refine_ls_number_reflns 5533
_refine_ls_number_restraints 2
_refine_ls_restrained_S_all 1.052
_refine_ls_R_factor_all 0.0290
_refine_ls_R_factor_gt 0.0212
_refine_ls_shift/su_max 0.003
_refine_ls_shift/su_mean 0.000
_refine_ls_structure_factor_coef Fsqd
_refine_ls_weighting_details 'calc w=1/[\s^2^(Fo^2^)+(0.0154P)^2^+3.3671P] where P=(Fo^2^+2Fc^2^)/3'
_refine_ls_weighting_scheme calc
_refine_ls_wR_factor_gt 0.0426
_refine_ls_wR_factor_ref 0.0453
_reflns_number_gt 4822
_reflns_number_total 5533
_reflns_threshold_expression >2sigma(I)
_cod_data_source_file c4dt02627f2.cif
_cod_data_source_block ESI1
_cod_depositor_comments
;
The following automatic conversions were performed:

'_symmetry_cell_setting' value 'Monoclinic' changed to 'monoclinic'
according to
/usr/data/users/saulius/crontab/automatic-downloads/rss-feeds/RSC/lib/dictionaries/cif_core.dic
dictionary named 'cif_core.dic' version 2.4.2 from 2011-04-26.

Automatic conversion script
Id: cif_fix_values 2827 2014-09-09 07:05:25Z andrius 

 Adding full bibliography for 7032857--7032866.cif.
;
_cod_original_sg_symbol_H-M P2(1)/c
_cod_original_formula_sum 'C11 H27 Cl4 N5 O3.50 Pt'
_cod_database_code 7032862

loop_
_symmetry_equiv_pos_as_xyz
'x, y, z'
'-x, y+1/2, -z+1/2'
'-x, -y, -z'
'x, -y-1/2, z-1/2'

loop_
_atom_site_label
_atom_site_type_symbol
_atom_site_fract_x
_atom_site_fract_y
_atom_site_fract_z
_atom_site_U_iso_or_equiv
_atom_site_adp_type
_atom_site_occupancy
_atom_site_symmetry_multiplicity
_atom_site_calc_flag
_atom_site_refinement_flags
_atom_site_disorder_assembly
_atom_site_disorder_group
Pt1 Pt 0.696734(9) 0.471121(10) 0.821221(6) 0.01196(4) Uani 1 1 d . . .
Cl1 Cl 0.80179(7) 0.63412(7) 0.87459(4) 0.01911(15) Uani 1 1 d . . .
Cl2 Cl 0.59400(7) 0.44786(7) 0.92678(4) 0.01886(15) Uani 1 1 d . . .
Cl3 Cl 0.83403(7) 0.32671(7) 0.86246(4) 0.02180(16) Uani 1 1 d . . .
Cl4 Cl 0.78281(7) 0.49497(7) 0.70948(4) 0.02262(17) Uani 1 1 d . . .
N1 N 0.5764(2) 0.5966(2) 0.78222(13) 0.0146(5) Uani 1 1 d . . .
H1A H 0.5536 0.5780 0.7345 0.022 Uiso 1 1 calc R . .
H1B H 0.6080 0.6735 0.7842 0.022 Uiso 1 1 calc R . .
H1C H 0.5139 0.5943 0.8106 0.022 Uiso 1 1 calc R . .
N2 N 0.6034(2) 0.3272(2) 0.77613(14) 0.0156(5) Uani 1 1 d . . .
H2A H 0.5301 0.3529 0.7629 0.023 Uiso 1 1 calc R . .
H2B H 0.6007 0.2653 0.8100 0.023 Uiso 1 1 calc R . .
H2C H 0.6378 0.2992 0.7353 0.023 Uiso 1 1 calc R . .
O2S O 0.4729(2) 0.6051(2) 0.63435(12) 0.0227(5) Uani 1 1 d . . .
O3S O 0.64810(19) 0.3549(2) 1.16431(12) 0.0210(5) Uani 1 1 d . . .
O1S O 0.36540(19) 0.3580(2) 0.74544(14) 0.0282(6) Uani 1 1 d . . .
N2S N 0.4856(2) 0.6552(2) 0.51331(14) 0.0207(6) Uani 1 1 d . . .
N1S N 0.1788(2) 0.4207(3) 0.72999(16) 0.0245(6) Uani 1 1 d . . .
N3S N 0.8124(2) 0.3990(3) 1.10655(15) 0.0233(6) Uani 1 1 d . . .
C33S C 0.7035(3) 0.4167(3) 1.12080(17) 0.0199(6) Uani 1 1 d . . .
H33S H 0.6637 0.4826 1.0956 0.024 Uiso 1 1 calc R . .
C13S C 0.2899(3) 0.4263(3) 0.71735(19) 0.0232(7) Uani 1 1 d . . .
H13S H 0.3135 0.4879 0.6840 0.028 Uiso 1 1 calc R . .
C23S C 0.5290(3) 0.6386(3) 0.58131(17) 0.0209(7) Uani 1 1 d . . .
H23S H 0.6097 0.6534 0.5907 0.025 Uiso 1 1 calc R . .
C21S C 0.3619(3) 0.6385(3) 0.49545(19) 0.0264(7) Uani 1 1 d . . .
H21A H 0.3308 0.5785 0.5296 0.040 Uiso 1 1 calc R . .
H21B H 0.3498 0.6083 0.4445 0.040 Uiso 1 1 calc R . .
H21C H 0.3219 0.7176 0.5002 0.040 Uiso 1 1 calc R . .
C22S C 0.5557(3) 0.7046(4) 0.45524(19) 0.0326(9) Uani 1 1 d . . .
H22A H 0.6364 0.7130 0.4745 0.049 Uiso 1 1 calc R . .
H22B H 0.5255 0.7856 0.4396 0.049 Uiso 1 1 calc R . .
H22C H 0.5520 0.6483 0.4128 0.049 Uiso 1 1 calc R . .
C11S C 0.1360(3) 0.3299(4) 0.7803(2) 0.0341(9) Uani 1 1 d . . .
H11A H 0.1158 0.2541 0.7529 0.051 Uiso 1 1 calc R . .
H11B H 0.0669 0.3623 0.8027 0.051 Uiso 1 1 calc R . .
H11C H 0.1961 0.3119 0.8193 0.051 Uiso 1 1 calc R . .
C12S C 0.0938(4) 0.4975(4) 0.6894(4) 0.0733(19) Uani 1 1 d . . .
H12A H 0.1335 0.5643 0.6646 0.110 Uiso 1 1 calc R . .
H12B H 0.0404 0.5327 0.7239 0.110 Uiso 1 1 calc R . .
H12C H 0.0500 0.4474 0.6523 0.110 Uiso 1 1 calc R . .
C31S C 0.8781(4) 0.2996(5) 1.1429(3) 0.0682(18) Uani 1 1 d . . .
H31A H 0.8446 0.2799 1.1901 0.102 Uiso 1 1 calc R . .
H31B H 0.9589 0.3254 1.1522 0.102 Uiso 1 1 calc R . .
H31C H 0.8750 0.2265 1.1110 0.102 Uiso 1 1 calc R . .
C32S C 0.8708(3) 0.4694(3) 1.05126(19) 0.0292(8) Uani 1 1 d . . .
H32A H 0.8189 0.5343 1.0311 0.044 Uiso 1 1 calc R . .
H32B H 0.8916 0.4144 1.0111 0.044 Uiso 1 1 calc R . .
H32C H 0.9412 0.5070 1.0743 0.044 Uiso 1 1 calc R . .
O4S O 1.0000 1.0000 1.0000 0.0591(14) Uani 1 2 d SD . .
C41S C 0.9894(8) 0.8844(9) 1.0160(5) 0.047(3) Uiso 0.456(12) 1 d PD A 1
C42S C 0.8707(10) 0.8526(12) 1.0354(7) 0.055(3) Uiso 0.456(12) 1 d PD A 1
C43S C 0.8969(9) 0.9379(9) 1.0143(6) 0.064(3) Uiso 0.544(12) 1 d PD A 2
C44S C 0.9060(8) 0.8099(8) 1.0402(5) 0.041(2) Uiso 0.544(12) 1 d PD A 2

loop_
_atom_site_aniso_label
_atom_site_aniso_U_11
_atom_site_aniso_U_22
_atom_site_aniso_U_33
_atom_site_aniso_U_23
_atom_site_aniso_U_13
_atom_site_aniso_U_12
Pt1 0.00942(6) 0.01315(6) 0.01332(5) 0.00013(5) 0.00081(4) 0.00020(5)
Cl1 0.0172(4) 0.0189(4) 0.0208(4) -0.0004(3) -0.0026(3) -0.0050(3)
Cl2 0.0206(4) 0.0206(4) 0.0158(3) 0.0022(3) 0.0043(3) -0.0003(3)
Cl3 0.0160(4) 0.0206(4) 0.0284(4) 0.0017(3) -0.0025(3) 0.0058(3)
Cl4 0.0205(4) 0.0273(4) 0.0210(4) -0.0009(3) 0.0088(3) -0.0012(3)
N1 0.0131(13) 0.0161(12) 0.0144(12) 0.0023(10) 0.0001(10) 0.0014(10)
N2 0.0136(13) 0.0141(12) 0.0191(13) -0.0011(10) 0.0010(10) 0.0009(10)
O2S 0.0248(13) 0.0266(12) 0.0167(11) 0.0035(9) 0.0018(9) -0.0012(10)
O3S 0.0178(12) 0.0247(12) 0.0207(11) 0.0048(9) 0.0038(9) -0.0029(9)
O1S 0.0128(12) 0.0225(12) 0.0489(15) -0.0075(11) -0.0029(11) 0.0035(10)
N2S 0.0276(16) 0.0192(13) 0.0154(13) 0.0017(11) 0.0025(11) 0.0010(12)
N1S 0.0156(14) 0.0195(14) 0.0382(16) -0.0011(13) -0.0002(12) -0.0004(11)
N3S 0.0172(14) 0.0265(15) 0.0267(14) 0.0061(12) 0.0050(11) -0.0037(12)
C33S 0.0207(17) 0.0193(15) 0.0192(15) 0.0000(13) -0.0023(12) -0.0003(13)
C13S 0.0198(17) 0.0214(16) 0.0286(17) -0.0036(14) 0.0033(14) -0.0069(14)
C23S 0.0219(17) 0.0180(15) 0.0227(16) -0.0016(13) 0.0008(13) 0.0006(13)
C21S 0.0267(19) 0.0272(18) 0.0247(17) -0.0019(14) -0.0038(14) 0.0009(15)
C22S 0.041(2) 0.035(2) 0.0229(18) 0.0084(16) 0.0118(16) 0.0022(17)
C11S 0.028(2) 0.039(2) 0.037(2) -0.0112(17) 0.0135(17) -0.0082(17)
C12S 0.026(2) 0.046(3) 0.145(6) 0.033(3) -0.025(3) 0.000(2)
C31S 0.021(2) 0.067(3) 0.117(5) 0.061(3) 0.010(3) 0.009(2)
C32S 0.031(2) 0.0332(19) 0.0250(17) 0.0009(16) 0.0115(15) -0.0081(17)
O4S 0.045(3) 0.092(4) 0.040(2) 0.017(2) -0.006(2) -0.026(3)

loop_
_atom_type_symbol
_atom_type_description
_atom_type_scat_dispersion_real
_atom_type_scat_dispersion_imag
_atom_type_scat_source
C C 0.0033 0.0016 'International Tables Vol C Tables 4.2.6.8 and 6.1.1.4'
H H 0.0000 0.0000 'International Tables Vol C Tables 4.2.6.8 and 6.1.1.4'
N N 0.0061 0.0033 'International Tables Vol C Tables 4.2.6.8 and 6.1.1.4'
O O 0.0106 0.0060 'International Tables Vol C Tables 4.2.6.8 and 6.1.1.4'
Cl Cl 0.1484 0.1585 'International Tables Vol C Tables 4.2.6.8 and 6.1.1.4'
Pt Pt -1.7033 8.3905 'International Tables Vol C Tables 4.2.6.8 and 6.1.1.4'

loop_
_geom_angle_atom_site_label_1
_geom_angle_atom_site_label_2
_geom_angle_atom_site_label_3
_geom_angle
_geom_angle_site_symmetry_1
_geom_angle_site_symmetry_3
N2 Pt1 N1 92.23(10) . .
N2 Pt1 Cl4 88.89(7) . .
N1 Pt1 Cl4 86.73(7) . .
N2 Pt1 Cl2 87.81(7) . .
N1 Pt1 Cl2 89.18(7) . .
Cl4 Pt1 Cl2 174.64(3) . .
N2 Pt1 Cl3 86.97(8) . .
N1 Pt1 Cl3 178.53(7) . .
Cl4 Pt1 Cl3 92.02(3) . .
Cl2 Pt1 Cl3 92.02(3) . .
N2 Pt1 Cl1 178.99(7) . .
N1 Pt1 Cl1 87.98(8) . .
Cl4 Pt1 Cl1 92.11(3) . .
Cl2 Pt1 Cl1 91.20(3) . .
Cl3 Pt1 Cl1 92.84(3) . .
C23S N2S C21S 120.4(3) . .
C23S N2S C22S 121.7(3) . .
C21S N2S C22S 117.5(3) . .
C13S N1S C11S 120.9(3) . .
C13S N1S C12S 121.5(3) . .
C11S N1S C12S 117.4(3) . .
C33S N3S C31S 120.1(3) . .
C33S N3S C32S 123.1(3) . .
C31S N3S C32S 116.7(3) . .
O3S C33S N3S 125.5(3) . .
O1S C13S N1S 125.0(3) . .
O2S C23S N2S 125.1(3) . .
C41S O4S C41S 180.0(9) 3_777 .
C41S O4S C43S 126.7(6) 3_777 .
C41S O4S C43S 53.3(6) . .
C41S O4S C43S 53.3(6) 3_777 3_777
C41S O4S C43S 126.7(6) . 3_777
C43S O4S C43S 179.998(2) . 3_777
O4S C41S C42S 112.4(9) . .
O4S C43S C44S 117.9(8) . .

loop_
_geom_bond_atom_site_label_1
_geom_bond_atom_site_label_2
_geom_bond_distance
_geom_bond_site_symmetry_2
Pt1 N2 2.038(2) .
Pt1 N1 2.041(2) .
Pt1 Cl4 2.3177(8) .
Pt1 Cl2 2.3193(8) .
Pt1 Cl3 2.3196(8) .
Pt1 Cl1 2.3209(8) .
O2S C23S 1.243(4) .
O3S C33S 1.239(4) .
O1S C13S 1.230(4) .
N2S C23S 1.312(4) .
N2S C21S 1.458(4) .
N2S C22S 1.464(4) .
N1S C13S 1.318(4) .
N1S C11S 1.447(5) .
N1S C12S 1.454(5) .
N3S C33S 1.313(4) .
N3S C31S 1.452(5) .
N3S C32S 1.455(4) .
O4S C41S 1.293(10) 3_777
O4S C41S 1.293(10) .
O4S C43S 1.405(10) .
O4S C43S 1.405(10) 3_777
C41S C42S 1.476(12) .
C43S C44S 1.466(11) .

loop_
_geom_torsion_atom_site_label_1
_geom_torsion_atom_site_label_2
_geom_torsion_atom_site_label_3
_geom_torsion_atom_site_label_4
_geom_torsion
_geom_torsion_site_symmetry_1
C31S N3S C33S O3S 0.2(6) .
C32S N3S C33S O3S 175.8(3) .
C11S N1S C13S O1S 0.2(5) .
C12S N1S C13S O1S -174.3(4) .
C21S N2S C23S O2S 2.2(5) .
C22S N2S C23S O2S 174.9(3) .
C41S O4S C41S C42S -165(29) 3_777
C43S O4S C41S C42S -6.0(8) .
C43S O4S C41S C42S 174.0(8) 3_777
C41S O4S C43S C44S -172.7(7) 3_777
C41S O4S C43S C44S 7.3(7) .
C43S O4S C43S C44S -52(14) 3_777
